data_7207432
loop_
_publ_author_name
'Panini, Piyush'
'Chopra, Deepak'

_publ_section_title
;
 Role of intermolecular interactions involving organic fluorine in
 trifluoromethylated benzanilides
;
_journal_issue 6
_journal_name_full CrystEngComm
_journal_page_first 1972
_journal_paper_doi 10.1039/c2ce06254b
_journal_volume 14
_journal_year 2012
_chemical_formula_moiety 'C15 H9 F6 N O'
_chemical_formula_sum 'C15 H9 F6 N O'
_chemical_formula_weight 333.23
_chemical_name_systematic
;
?
;
_space_group_IT_number 56
_symmetry_cell_setting orthorhombic
_symmetry_Int_Tables_number 56
_symmetry_space_group_name_Hall '-P 2ab 2ac'
_symmetry_space_group_name_H-M 'P c c n'
_atom_sites_solution_hydrogens geom
_atom_sites_solution_primary direct
_atom_sites_solution_secondary difmap
_audit_creation_method SHELXL-97
_cell_angle_alpha 90
_cell_angle_beta 90
_cell_angle_gamma 90
_cell_formula_units_Z 8
_cell_length_a 25.559(5)
_cell_length_b 11.622(5)
_cell_length_c 9.509(5)
_cell_measurement_reflns_used 966
_cell_measurement_temperature 120(2)
_cell_measurement_theta_max 25.75
_cell_measurement_theta_min 1.75
_cell_volume 2825(2)
_computing_structure_refinement 'SHELXL-97 (Sheldrick, 1997)'
_computing_structure_solution 'SHELXS-97 (Sheldrick, 1990)'
_diffrn_ambient_temperature 120(2)
_diffrn_measured_fraction_theta_full 0.999
_diffrn_measured_fraction_theta_max 0.926
_diffrn_radiation_monochromator graphite
_diffrn_radiation_source 'fine-focus sealed tube'
_diffrn_radiation_type MoK\a
_diffrn_radiation_wavelength 0.71073
_diffrn_reflns_av_R_equivalents 0.0352
_diffrn_reflns_av_sigmaI/netI 0.0299
_diffrn_reflns_limit_h_max 34
_diffrn_reflns_limit_h_min -35
_diffrn_reflns_limit_k_max 16
_diffrn_reflns_limit_k_min -16
_diffrn_reflns_limit_l_max 12
_diffrn_reflns_limit_l_min -11
_diffrn_reflns_number 30904
_diffrn_reflns_theta_full 25.00
_diffrn_reflns_theta_max 29.32
_diffrn_reflns_theta_min 2.88
_exptl_absorpt_coefficient_mu 0.153
_exptl_absorpt_correction_T_max 0.9784
_exptl_absorpt_correction_T_min 0.9253
_exptl_absorpt_correction_type empirical
_exptl_absorpt_process_details SADABS
_exptl_crystal_colour colourless
_exptl_crystal_density_diffrn 1.567
_exptl_crystal_density_method 'not measured'
_exptl_crystal_description needles
_exptl_crystal_F_000 1344
_exptl_crystal_size_max 0.22
_exptl_crystal_size_mid 0.12
_exptl_crystal_size_min 0.10
_refine_diff_density_max 0.657
_refine_diff_density_min -0.519
_refine_diff_density_rms 0.059
_refine_ls_extinction_method none
_refine_ls_goodness_of_fit_ref 1.100
_refine_ls_hydrogen_treatment mixed
_refine_ls_matrix_type full
_refine_ls_number_parameters 257
_refine_ls_number_reflns 3591
_refine_ls_number_restraints 0
_refine_ls_restrained_S_all 1.100
_refine_ls_R_factor_all 0.0783
_refine_ls_R_factor_gt 0.0538
_refine_ls_shift/su_max 0.000
_refine_ls_shift/su_mean 0.000
_refine_ls_structure_factor_coef Fsqd
_refine_ls_weighting_details 'calc w=1/[\s^2^(Fo^2^)+(0.0800P)^2^+1.1986P] where P=(Fo^2^+2Fc^2^)/3'
_refine_ls_weighting_scheme calc
_refine_ls_wR_factor_gt 0.1461
_refine_ls_wR_factor_ref 0.1572
_reflns_number_gt 2564
_reflns_number_total 3591
_reflns_threshold_expression >2sigma(I)
_cod_data_source_file c2ce06254b.txt
_cod_data_source_block T-3-2
_cod_depositor_comments
;
The following automatic conversions were performed:

'_symmetry_cell_setting' value 'Orthorhombic' changed to
'orthorhombic' according to
/home/saulius/struct/CIF-dictionaries/cif_core.dic dictionary named
'cif_core.dic' version 2.4.1 from
2010-06-29.

'_exptl_absorpt_correction_type' value 'Empirical'
changed to 'empirical' according to
/home/saulius/struct/CIF-dictionaries/cif_core.dic dictionary named
'cif_core.dic' version 2.4.1 from 2010-06-29.

Automatic conversion script
Id: cif_fix_values 1715 2011-07-08 13:25:40Z adriana 
;
_cod_database_code 7207432

loop_
_symmetry_equiv_pos_as_xyz
'x, y, z'
'-x+1/2, -y+1/2, z'
'x+1/2, -y, -z+1/2'
'-x, y+1/2, -z+1/2'
'-x, -y, -z'
'x-1/2, y-1/2, -z'
'-x-1/2, y, z-1/2'
'x, -y-1/2, z-1/2'

loop_
_atom_site_label
_atom_site_type_symbol
_atom_site_fract_x
_atom_site_fract_y
_atom_site_fract_z
_atom_site_U_iso_or_equiv
_atom_site_adp_type
_atom_site_occupancy
_atom_site_symmetry_multiplicity
_atom_site_calc_flag
_atom_site_refinement_flags
_atom_site_disorder_assembly
_atom_site_disorder_group
C1 C 0.81576(7) -0.00327(16) 0.07295(18) 0.0179(4) Uani 1 1 d . . .
C2 C 0.86640(7) 0.02921(17) 0.03595(19) 0.0221(4) Uani 1 1 d . . .
C3 C 0.90914(7) -0.01678(18) 0.1068(2) 0.0247(4) Uani 1 1 d . . .
C4 C 0.90165(7) -0.09635(17) 0.2131(2) 0.0246(4) Uani 1 1 d . . .
C5 C 0.85124(7) -0.13009(16) 0.24834(19) 0.0212(4) Uani 1 1 d . A .
C6 C 0.80803(7) -0.08368(16) 0.17892(18) 0.0190(4) Uani 1 1 d . . .
C7 C 0.67655(7) 0.09586(16) 0.01982(19) 0.0199(4) Uani 1 1 d . . .
C8 C 0.66894(7) 0.15963(16) -0.10274(19) 0.0218(4) Uani 1 1 d . . .
C9 C 0.61839(8) 0.19012(17) -0.1410(2) 0.0247(4) Uani 1 1 d . . .
C10 C 0.57592(7) 0.15936(17) -0.0584(2) 0.0257(4) Uani 1 1 d . . .
C11 C 0.58339(8) 0.09560(19) 0.0627(2) 0.0284(4) Uani 1 1 d . . .
C12 C 0.63355(8) 0.06327(18) 0.1014(2) 0.0257(4) Uani 1 1 d . . .
C13 C 0.77078(7) 0.04743(15) -0.00719(18) 0.0184(4) Uani 1 1 d . . .
C14 C 0.52239(8) 0.1974(2) -0.1014(2) 0.0350(5) Uani 1 1 d . . .
C15 C 0.84169(8) -0.22007(18) 0.3578(2) 0.0302(5) Uani 1 1 d . . .
N1 N 0.72648(6) 0.06225(14) 0.06890(16) 0.0213(3) Uani 1 1 d . . .
O1 O 0.77504(5) 0.07263(12) -0.13207(13) 0.0234(3) Uani 1 1 d . . .
F1 F 0.50906(7) 0.1642(2) -0.2272(2) 0.1005(9) Uani 1 1 d . . .
F2 F 0.51850(7) 0.31195(16) -0.1047(3) 0.0859(7) Uani 1 1 d . . .
F3 F 0.48517(5) 0.16335(19) -0.0159(2) 0.0768(6) Uani 1 1 d . . .
F4A F 0.81825(11) -0.31359(14) 0.30609(18) 0.0473(6) Uani 0.889(4) 1 d P A 1
F5A F 0.80617(9) -0.18510(14) 0.45528(17) 0.0530(7) Uani 0.889(4) 1 d P A 1
F6A F 0.88303(7) -0.2484(2) 0.4301(3) 0.0742(10) Uani 0.889(4) 1 d P A 1
F4B F 0.8452(6) -0.1887(11) 0.4748(14) 0.043(4) Uiso 0.111(4) 1 d P A 2
F5B F 0.8869(6) -0.3016(12) 0.3358(17) 0.046(4) Uiso 0.111(4) 1 d P A 2
F6B F 0.8471(10) -0.3180(17) 0.314(2) 0.063(5) Uiso 0.111(4) 1 d P A 2
H1 H 0.7284(8) 0.0501(18) 0.163(2) 0.023(5) Uiso 1 1 d . . .
H2 H 0.8720(7) 0.0826(18) -0.037(2) 0.017(5) Uiso 1 1 d . . .
H3 H 0.9426(9) 0.010(2) 0.086(2) 0.032(6) Uiso 1 1 d . . .
H4 H 0.9321(8) -0.1296(19) 0.263(2) 0.026(5) Uiso 1 1 d . . .
H6 H 0.7741(9) -0.108(2) 0.205(2) 0.032(6) Uiso 1 1 d . . .
H8 H 0.6983(8) 0.1880(19) -0.156(2) 0.023(5) Uiso 1 1 d . . .
H9 H 0.6141(9) 0.233(2) -0.226(3) 0.040(7) Uiso 1 1 d . . .
H11 H 0.5568(10) 0.072(2) 0.121(2) 0.036(6) Uiso 1 1 d . . .
H12 H 0.6390(8) 0.021(2) 0.183(2) 0.031(6) Uiso 1 1 d . . .

loop_
_atom_site_aniso_label
_atom_site_aniso_U_11
_atom_site_aniso_U_22
_atom_site_aniso_U_33
_atom_site_aniso_U_23
_atom_site_aniso_U_13
_atom_site_aniso_U_12
C1 0.0201(8) 0.0191(9) 0.0144(8) -0.0032(6) -0.0010(6) 0.0011(7)
C2 0.0235(9) 0.0244(10) 0.0184(9) 0.0012(7) 0.0021(7) -0.0011(7)
C3 0.0184(9) 0.0287(10) 0.0268(10) -0.0019(8) 0.0007(7) -0.0015(7)
C4 0.0229(9) 0.0247(10) 0.0262(10) -0.0033(8) -0.0061(7) 0.0044(7)
C5 0.0249(9) 0.0193(9) 0.0193(9) -0.0002(7) -0.0033(7) 0.0017(7)
C6 0.0186(8) 0.0207(9) 0.0176(8) 0.0002(7) -0.0009(6) 0.0004(7)
C7 0.0204(8) 0.0210(9) 0.0183(9) -0.0035(7) -0.0025(6) 0.0041(7)
C8 0.0252(9) 0.0199(9) 0.0203(9) -0.0007(7) -0.0009(7) 0.0024(7)
C9 0.0294(10) 0.0208(10) 0.0237(10) -0.0023(8) -0.0047(8) 0.0049(7)
C10 0.0227(9) 0.0267(10) 0.0276(10) -0.0073(8) -0.0052(7) 0.0048(8)
C11 0.0233(9) 0.0348(11) 0.0270(10) -0.0034(8) 0.0040(8) 0.0006(8)
C12 0.0270(10) 0.0309(11) 0.0193(9) 0.0015(8) 0.0002(7) 0.0028(8)
C13 0.0218(8) 0.0182(8) 0.0153(8) -0.0007(7) -0.0013(6) -0.0007(7)
C14 0.0239(10) 0.0434(13) 0.0376(12) -0.0041(10) -0.0042(8) 0.0081(9)
C15 0.0351(11) 0.0262(11) 0.0294(11) 0.0062(8) -0.0090(8) -0.0002(8)
N1 0.0224(8) 0.0287(9) 0.0127(7) 0.0020(6) -0.0022(6) 0.0060(6)
O1 0.0254(7) 0.0315(8) 0.0133(6) 0.0022(5) -0.0003(5) 0.0022(6)
F1 0.0487(10) 0.189(3) 0.0641(12) -0.0606(13) -0.0355(9) 0.0546(12)
F2 0.0429(9) 0.0526(11) 0.162(2) 0.0048(12) -0.0317(11) 0.0214(8)
F3 0.0242(7) 0.1246(17) 0.0815(13) 0.0316(12) 0.0037(8) 0.0135(8)
F4A 0.0703(15) 0.0279(9) 0.0438(10) 0.0096(7) -0.0104(9) -0.0198(8)
F5A 0.0775(16) 0.0437(10) 0.0379(10) 0.0147(7) 0.0243(9) 0.0085(9)
F6A 0.0409(10) 0.0962(18) 0.0854(18) 0.0708(16) -0.0316(10) -0.0158(10)

loop_
_atom_type_symbol
_atom_type_description
_atom_type_scat_dispersion_real
_atom_type_scat_dispersion_imag
_atom_type_scat_source
C C 0.0033 0.0016 'International Tables Vol C Tables 4.2.6.8 and 6.1.1.4'
H H 0.0000 0.0000 'International Tables Vol C Tables 4.2.6.8 and 6.1.1.4'
N N 0.0061 0.0033 'International Tables Vol C Tables 4.2.6.8 and 6.1.1.4'
O O 0.0106 0.0060 'International Tables Vol C Tables 4.2.6.8 and 6.1.1.4'
F F 0.0171 0.0103 'International Tables Vol C Tables 4.2.6.8 and 6.1.1.4'

loop_
_geom_angle_atom_site_label_1
_geom_angle_atom_site_label_2
_geom_angle_atom_site_label_3
_geom_angle
C6 C1 C2 119.85(16)
C6 C1 C13 121.62(16)
C2 C1 C13 118.50(16)
C3 C2 C1 120.22(18)
C3 C2 H2 119.4(12)
C1 C2 H2 120.4(12)
C4 C3 C2 120.17(17)
C4 C3 H3 120.5(14)
C2 C3 H3 119.2(14)
C3 C4 C5 119.57(17)
C3 C4 H4 120.1(13)
C5 C4 H4 120.3(13)
C4 C5 C6 120.77(17)
C4 C5 C15 121.13(17)
C6 C5 C15 118.07(17)
C1 C6 C5 119.41(17)
C1 C6 H6 121.2(14)
C5 C6 H6 119.4(14)
C8 C7 C12 119.88(17)
C8 C7 N1 123.27(17)
C12 C7 N1 116.84(17)
C9 C8 C7 118.96(18)
C9 C8 H8 120.1(13)
C7 C8 H8 120.7(13)
C10 C9 C8 120.97(18)
C10 C9 H9 121.6(14)
C8 C9 H9 117.4(14)
C11 C10 C9 120.10(18)
C11 C10 C14 120.84(19)
C9 C10 C14 119.05(19)
C10 C11 C12 119.63(19)
C10 C11 H11 124.2(15)
C12 C11 H11 116.2(15)
C11 C12 C7 120.43(18)
C11 C12 H12 120.2(14)
C7 C12 H12 119.3(14)
O1 C13 N1 124.07(16)
O1 C13 C1 121.14(15)
N1 C13 C1 114.79(15)
F1 C14 F3 106.9(2)
F1 C14 F2 104.7(2)
F3 C14 F2 105.1(2)
F1 C14 C10 113.78(18)
F3 C14 C10 113.9(2)
F2 C14 C10 111.67(19)
F4B C15 F6B 127.2(12)
F6B C15 F6A 81.6(12)
F4B C15 F4A 129.5(7)
F6A C15 F4A 110.7(2)
F4B C15 F5A 46.6(7)
F6B C15 F5A 126.0(10)
F6A C15 F5A 104.9(2)
F4A C15 F5A 101.2(2)
F4B C15 C5 115.4(7)
F6B C15 C5 113.3(9)
F6A C15 C5 114.30(18)
F4A C15 C5 112.72(17)
F5A C15 C5 111.99(17)
F4B C15 F5B 105.5(9)
F5A C15 F5B 142.5(6)
C5 C15 F5B 102.6(6)
C13 N1 C7 127.82(15)
C13 N1 H1 117.5(13)
C7 N1 H1 114.7(13)
F5B F6B C15 82.7(18)

loop_
_geom_bond_atom_site_label_1
_geom_bond_atom_site_label_2
_geom_bond_distance
C1 C6 1.388(3)
C1 C2 1.394(2)
C1 C13 1.500(2)
C2 C3 1.390(3)
C2 H2 0.95(2)
C3 C4 1.384(3)
C3 H3 0.93(2)
C4 C5 1.388(3)
C4 H4 0.99(2)
C5 C6 1.395(2)
C5 C15 1.495(3)
C6 H6 0.94(2)
C7 C8 1.395(3)
C7 C12 1.398(3)
C7 N1 1.414(2)
C8 C9 1.388(3)
C8 H8 0.96(2)
C9 C10 1.386(3)
C9 H9 0.96(3)
C10 C11 1.383(3)
C10 C14 1.495(3)
C11 C12 1.386(3)
C11 H11 0.92(2)
C12 H12 0.93(2)
C13 O1 1.228(2)
C13 N1 1.355(2)
C14 F1 1.302(3)
C14 F3 1.313(3)
C14 F2 1.335(3)
C15 F4B 1.174(13)
C15 F6B 1.220(19)
C15 F6A 1.303(2)
C15 F4A 1.335(3)
C15 F5A 1.360(3)
C15 F5B 1.509(14)
N1 H1 0.91(2)
F5B F6B 1.06(3)

loop_
_geom_torsion_atom_site_label_1
_geom_torsion_atom_site_label_2
_geom_torsion_atom_site_label_3
_geom_torsion_atom_site_label_4
_geom_torsion
C6 C1 C2 C3 -1.4(3)
C13 C1 C2 C3 -179.36(17)
C1 C2 C3 C4 0.9(3)
C2 C3 C4 C5 0.1(3)
C3 C4 C5 C6 -0.8(3)
C3 C4 C5 C15 176.99(18)
C2 C1 C6 C5 0.7(3)
C13 C1 C6 C5 178.65(16)
C4 C5 C6 C1 0.3(3)
C15 C5 C6 C1 -177.50(17)
C12 C7 C8 C9 0.3(3)
N1 C7 C8 C9 -178.93(17)
C7 C8 C9 C10 0.8(3)
C8 C9 C10 C11 -1.2(3)
C8 C9 C10 C14 178.03(19)
C9 C10 C11 C12 0.4(3)
C14 C10 C11 C12 -178.82(19)
C10 C11 C12 C7 0.8(3)
C8 C7 C12 C11 -1.1(3)
N1 C7 C12 C11 178.19(17)
C6 C1 C13 O1 -145.95(18)
C2 C1 C13 O1 32.0(3)
C6 C1 C13 N1 34.0(2)
C2 C1 C13 N1 -148.02(17)
C11 C10 C14 F1 -123.7(3)
C9 C10 C14 F1 57.1(3)
C11 C10 C14 F3 -0.9(3)
C9 C10 C14 F3 179.9(2)
C11 C10 C14 F2 118.0(2)
C9 C10 C14 F2 -61.2(3)
C4 C5 C15 F4B 78.6(9)
C6 C5 C15 F4B -103.6(9)
C4 C5 C15 F6B -80.6(14)
C6 C5 C15 F6B 97.2(14)
C4 C5 C15 F6A 10.5(3)
C6 C5 C15 F6A -171.7(2)
C4 C5 C15 F4A -117.0(2)
C6 C5 C15 F4A 60.8(3)
C4 C5 C15 F5A 129.6(2)
C6 C5 C15 F5A -52.5(2)
C4 C5 C15 F5B -35.6(7)
C6 C5 C15 F5B 142.2(6)
O1 C13 N1 C7 7.5(3)
C1 C13 N1 C7 -172.51(17)
C8 C7 N1 C13 -25.0(3)
C12 C7 N1 C13 155.71(18)
F4B C15 F5B F6B 128.1(16)
F6A C15 F5B F6B 137.5(17)
F4A C15 F5B F6B 0.2(14)
F5A C15 F5B F6B 92.2(17)
C5 C15 F5B F6B -110.6(14)
F4B C15 F6B F5B -72.2(19)
F6A C15 F6B F5B -28.9(12)
F4A C15 F6B F5B -180(3)
F5A C15 F6B F5B -131.2(12)
C5 C15 F6B F5B 84.0(15)
